data_7062650
loop_
_publ_author_name
'Moon, Josh'
'Guo, Zhifang'
'Beaumont, Owen A.'
'Hamilton, Sophie'
'Bousrez, Guillaume'
'Mottram, Eleanor'
'Wang, Jun'
'Somers, Anthony E.'
'Deacon, Glen B.'
'Junk, Peter C.'

_publ_section_title
;
 4-Hydroxybenzoato-rare earth(iii) complexes -- syntheses, a structural
 goldmine from coordination diversity and improved corrosion inhibition
 behaviour
;
_journal_issue 36
_journal_name_full 'New Journal of Chemistry'
_journal_page_first 16843
_journal_page_last 16854
_journal_paper_doi 10.1039/D3NJ02735J
_journal_volume 47
_journal_year 2023
_chemical_formula_moiety 'C62 H46 Dy2 N4 O18, 4(H2 O), 2(C10 H8 N2)'
_chemical_formula_sum 'C82 H70 Dy2 N8 O22'
_chemical_formula_weight 1844.46
_space_group_crystal_system monoclinic
_space_group_IT_number 14
_space_group_name_Hall '-P 2yn'
_space_group_name_H-M_alt 'P 1 21/n 1'
_atom_sites_solution_hydrogens mixed
_audit_creation_date 2023-04-03
_audit_creation_method
;
Olex2 1.3
(compiled 2020.11.12 svn.r5f609507 for OlexSys, GUI svn.r6408)
;
_audit_update_record
;
2023-06-12 deposited with the CCDC.	2023-08-01 downloaded from the CCDC.
;
_cell_angle_alpha 90
_cell_angle_beta 113.1660(10)
_cell_angle_gamma 90
_cell_formula_units_Z 2
_cell_length_a 17.3138(5)
_cell_length_b 13.1899(4)
_cell_length_c 19.1424(6)
_cell_measurement_reflns_used 8103
_cell_measurement_temperature 296(2)
_cell_measurement_theta_max 24.16
_cell_measurement_theta_min 2.56
_cell_volume 4019.0(2)
_computing_molecular_graphics 'Olex2 1.3 (Dolomanov et al., 2009)'
_computing_publication_material 'Olex2 1.3 (Dolomanov et al., 2009)'
_computing_structure_refinement 'SHELXL 2018/3 (Sheldrick, 2015)'
_computing_structure_solution 'ShelXT (Sheldrick, 2015)'
_diffrn_ambient_temperature 296(2)
_diffrn_detector 'Bruker APEX2 area detector'
_diffrn_detector_area_resol_mean 7.9
_diffrn_detector_type 'CCD area detector'
_diffrn_measured_fraction_theta_full 0.999
_diffrn_measured_fraction_theta_max 0.999
_diffrn_measurement_device 'three-circle diffractometer'
_diffrn_measurement_device_type 'Bruker SMART APEX2 area detector'
_diffrn_measurement_method '\w and \f scans'
_diffrn_radiation_monochromator 'mirror optics'
_diffrn_radiation_probe x-ray
_diffrn_radiation_type MoK\a
_diffrn_radiation_wavelength 0.71073
_diffrn_reflns_av_R_equivalents 0.0723
_diffrn_reflns_av_unetI/netI 0.0545
_diffrn_reflns_Laue_measured_fraction_full 0.999
_diffrn_reflns_Laue_measured_fraction_max 0.999
_diffrn_reflns_limit_h_max 22
_diffrn_reflns_limit_h_min -22
_diffrn_reflns_limit_k_max 17
_diffrn_reflns_limit_k_min -17
_diffrn_reflns_limit_l_max 23
_diffrn_reflns_limit_l_min -24
_diffrn_reflns_number 48794
_diffrn_reflns_point_group_measured_fraction_full 0.999
_diffrn_reflns_point_group_measured_fraction_max 0.999
_diffrn_reflns_theta_full 25.242
_diffrn_reflns_theta_max 27.499
_diffrn_reflns_theta_min 1.929
_diffrn_source 'microfocus sealed X-ray tube'
_diffrn_source_type 'Incoatec I\ms'
_exptl_absorpt_coefficient_mu 1.924
_exptl_absorpt_correction_T_max 0.7460
_exptl_absorpt_correction_T_min 0.4838
_exptl_absorpt_correction_type multi-scan
_exptl_absorpt_process_details SADABS
_exptl_crystal_colour 'clear colourless'
_exptl_crystal_colour_lustre clear
_exptl_crystal_colour_primary colourless
_exptl_crystal_density_diffrn 1.524
_exptl_crystal_description needle
_exptl_crystal_F_000 1852
_exptl_crystal_size_max 0.35
_exptl_crystal_size_mid 0.15
_exptl_crystal_size_min 0.08
_refine_diff_density_max 0.984
_refine_diff_density_min -1.035
_refine_diff_density_rms 0.093
_refine_ls_extinction_method none
_refine_ls_goodness_of_fit_ref 1.047
_refine_ls_hydrogen_treatment constr
_refine_ls_matrix_type full
_refine_ls_number_parameters 510
_refine_ls_number_reflns 9227
_refine_ls_number_restraints 6
_refine_ls_restrained_S_all 1.048
_refine_ls_R_factor_all 0.0623
_refine_ls_R_factor_gt 0.0367
_refine_ls_shift/su_max 0.002
_refine_ls_shift/su_mean 0.000
_refine_ls_structure_factor_coef Fsqd
_refine_ls_weighting_details 'w=1/[\s^2^(Fo^2^)+(0.0416P)^2^+3.0617P] where P=(Fo^2^+2Fc^2^)/3'
_refine_ls_weighting_scheme calc
_refine_ls_wR_factor_gt 0.0850
_refine_ls_wR_factor_ref 0.1014
_reflns_Friedel_coverage 0.000
_reflns_number_gt 6735
_reflns_number_total 9227
_reflns_threshold_expression 'I > 2\s(I)'
_cod_data_source_file d3nj02735j2.cif
_cod_data_source_block p21n_CCDC1
_cod_depositor_comments 'Adding full bibliography for 7062632--7062650.cif.'
_cod_database_code 7062650
_shelx_shelxl_version_number 2018/3
_shelx_space_group_comment
;
The symmetry employed for this shelxl refinement is uniquely defined
by the following loop, which should always be used as a source of
symmetry information in preference to the above space-group names.
They are only intended as comments.
;
_shelx_estimated_absorpt_t_max 0.861
_shelx_estimated_absorpt_t_min 0.552
_olex2_refinement_description
;
1. Uiso/Uaniso restraints and constraints
Uanis(O8) \\sim Ueq: with sigma of 0.01 and sigma for terminal atoms of 0.02
Uanis(N38) = Uanis(C39)
Uanis(C37) = Uanis(N38)
2.a Free rotating group:
 O11(H11A,H11B), O10(H10A,H10B)
2.b Aromatic/amide H refined with riding coordinates:
 C7(H7A), C6(H6), C3(H3), C20(H20), C14(H14), C31(H31), C38(H38), C21(H21),
 C22(H22), C30(H30), C29(H29), C28(H28), C10(H10), C11(H11), C13(H13), C23(H23),
  C17(H17), C35(H35), C18(H18), C4(H4), C24(H24), C25(H25), C39(H39), C32(H32),
 C34(H34), C33(H33), C41(H41), C40(H40)
2.c Tetrahedral OH refined with riding coordinates:
 O7(H7)
2.d Idealised tetrahedral OH refined as rotating group:
 O9(H9), O8(H8)
;
_olex2_submission_special_instructions 'No special instructions were received'

loop_
_space_group_symop_operation_xyz
'x, y, z'
'-x+1/2, y+1/2, -z+1/2'
'-x, -y, -z'
'x-1/2, -y-1/2, z-1/2'

loop_
_atom_site_label
_atom_site_type_symbol
_atom_site_fract_x
_atom_site_fract_y
_atom_site_fract_z
_atom_site_U_iso_or_equiv
_atom_site_adp_type
_atom_site_occupancy
_atom_site_site_symmetry_order
_atom_site_calc_flag
_atom_site_refinement_flags_posn
_atom_site_refinement_flags_adp
_atom_site_refinement_flags_occupancy
_atom_site_disorder_assembly
_atom_site_disorder_group
Dy1 Dy 0.51523(2) 0.54958(2) 0.60919(2) 0.03809(7) Uani 1 1 d . . . . .
O1 O 0.41371(18) 0.6657(2) 0.62360(18) 0.0537(7) Uani 1 1 d . . . . .
O2 O 0.42867(18) 0.5199(2) 0.68216(17) 0.0502(7) Uani 1 1 d . . . . .
O6 O 0.48961(18) 0.3233(2) 0.47606(17) 0.0511(7) Uani 1 1 d . . . . .
O4 O 0.35032(18) 0.4558(2) 0.38971(19) 0.0565(8) Uani 1 1 d . . . . .
O5 O 0.52109(18) 0.3771(2) 0.59457(17) 0.0541(7) Uani 1 1 d . . . . .
O3 O 0.39243(18) 0.5065(3) 0.50896(19) 0.0615(8) Uani 1 1 d . . . . .
O7 O 0.09650(19) 0.6962(3) 0.7061(2) 0.0712(10) Uani 1 1 d . . . . .
H7 H 0.090079 0.757496 0.708789 0.107 Uiso 1 1 calc R U . . .
N2 N 0.6177(2) 0.4889(3) 0.7414(2) 0.0513(8) Uani 1 1 d . . . . .
O11 O 0.0591(2) 0.8872(3) 0.7009(2) 0.0745(10) Uani 1 1 d G . . . .
H11A H 0.030568 0.922158 0.662018 0.112 Uiso 1 1 d G U . . .
H11B H 0.065904 0.917357 0.742148 0.112 Uiso 1 1 d G U . . .
N1 N 0.5964(2) 0.6852(3) 0.7050(2) 0.0502(8) Uani 1 1 d . . . . .
O9 O 0.3976(3) -0.0643(3) 0.6236(2) 0.0885(12) Uani 1 1 d . . . . .
H9 H 0.379238 -0.102395 0.586855 0.133 Uiso 1 1 calc R U . . .
C2 C 0.3176(2) 0.6299(3) 0.6808(2) 0.0456(9) Uani 1 1 d . . . . .
C1 C 0.3907(2) 0.6040(3) 0.6619(2) 0.0443(9) Uani 1 1 d . . . . .
O10 O 0.3243(2) 0.8051(3) 0.5081(2) 0.0794(10) Uani 1 1 d G . . . .
H10A H 0.271512 0.807564 0.495873 0.119 Uiso 1 1 d G U . . .
H10B H 0.350760 0.753967 0.533196 0.119 Uiso 1 1 d G U . . .
C8 C 0.3373(2) 0.4751(3) 0.4486(3) 0.0459(10) Uani 1 1 d . . . . .
C9 C 0.2500(2) 0.4584(3) 0.4444(3) 0.0452(9) Uani 1 1 d . . . . .
C5 C 0.1718(3) 0.6782(3) 0.7010(3) 0.0518(10) Uani 1 1 d . . . . .
C7 C 0.2741(3) 0.5558(3) 0.7017(3) 0.0542(11) Uani 1 1 d . . . . .
H7A H 0.293788 0.489408 0.709022 0.065 Uiso 1 1 calc R U . . .
N3 N 0.0650(3) 1.0651(4) 0.4430(3) 0.0812(13) Uani 1 1 d . . . . .
C15 C 0.4957(2) 0.3114(3) 0.5429(3) 0.0457(9) Uani 1 1 d . . . . .
C27 C 0.6731(3) 0.5528(3) 0.7901(3) 0.0519(10) Uani 1 1 d . . . . .
C6 C 0.2014(3) 0.5801(4) 0.7116(3) 0.0578(12) Uani 1 1 d . . . . .
H6 H 0.172428 0.530049 0.725496 0.069 Uiso 1 1 calc R U . . .
C16 C 0.4710(3) 0.2109(3) 0.5638(2) 0.0490(10) Uani 1 1 d . . . . .
N38 N 0.1410(3) 0.8098(4) 0.4596(3) 0.0942(10) Uani 1 1 d . . . . .
O8 O 0.0081(2) 0.4168(5) 0.4316(3) 0.1167(17) Uani 1 1 d . U . . .
H8 H -0.023512 0.399912 0.388596 0.175 Uiso 1 1 calc R U . . .
C3 C 0.2883(3) 0.7289(3) 0.6724(3) 0.0560(11) Uani 1 1 d . . . . .
H3 H 0.317339 0.779329 0.658945 0.067 Uiso 1 1 calc R U . . .
C20 C 0.4255(3) 0.0385(3) 0.5333(3) 0.0604(12) Uani 1 1 d . . . . .
H20 H 0.410825 -0.014093 0.498129 0.072 Uiso 1 1 calc R U . . .
C14 C 0.1861(3) 0.4287(3) 0.3769(3) 0.0561(11) Uani 1 1 d . . . . .
H14 H 0.197729 0.418654 0.333926 0.067 Uiso 1 1 calc R U . . .
C31 C 0.6210(3) 0.3924(4) 0.7626(3) 0.0686(13) Uani 1 1 d . . . . .
H31 H 0.583264 0.347242 0.728973 0.082 Uiso 1 1 calc R U . . .
C36 C 0.1121(4) 0.9839(5) 0.4764(3) 0.0717(14) Uani 1 1 d . . . . .
C38 C 0.2164(3) 0.7536(4) 0.6837(3) 0.0601(12) Uani 1 1 d . . . . .
H38 H 0.198308 0.820619 0.679590 0.072 Uiso 1 1 calc R U . . .
C21 C 0.4500(3) 0.1314(3) 0.5149(3) 0.0579(11) Uani 1 1 d . . . . .
H21 H 0.452187 0.139369 0.467398 0.069 Uiso 1 1 calc R U . . .
C19 C 0.4227(3) 0.0241(4) 0.6025(3) 0.0652(13) Uani 1 1 d . . . . .
C22 C 0.5820(3) 0.7833(3) 0.6863(3) 0.0620(12) Uani 1 1 d . . . . .
H22 H 0.533867 0.800395 0.644279 0.074 Uiso 1 1 calc R U . . .
C37 C 0.0833(4) 0.8840(5) 0.4407(4) 0.0942(10) Uani 1 1 d . . . . .
C30 C 0.6769(3) 0.3551(4) 0.8310(3) 0.0755(15) Uani 1 1 d . . . . .
H30 H 0.676024 0.287061 0.843392 0.091 Uiso 1 1 calc R U . . .
C29 C 0.7330(4) 0.4199(5) 0.8799(3) 0.0793(16) Uani 1 1 d . . . . .
H29 H 0.771852 0.397267 0.926466 0.095 Uiso 1 1 calc R U . . .
C28 C 0.7313(3) 0.5199(5) 0.8590(3) 0.0726(15) Uani 1 1 d . . . . .
H28 H 0.769573 0.565516 0.891563 0.087 Uiso 1 1 calc R U . . .
C10 C 0.2311(3) 0.4726(4) 0.5069(3) 0.0656(13) Uani 1 1 d . . . . .
H10 H 0.273222 0.491171 0.552958 0.079 Uiso 1 1 calc R U . . .
C12 C 0.0880(3) 0.4280(4) 0.4345(4) 0.0732(15) Uani 1 1 d . . . . .
C26 C 0.6654(3) 0.6611(4) 0.7671(3) 0.0534(10) Uani 1 1 d . . . . .
C11 C 0.1494(4) 0.4593(4) 0.5018(4) 0.0814(17) Uani 1 1 d . . . . .
H11 H 0.136391 0.471644 0.543808 0.098 Uiso 1 1 calc R U . . .
C13 C 0.1060(3) 0.4140(4) 0.3727(3) 0.0721(15) Uani 1 1 d . . . . .
H13 H 0.063836 0.394279 0.327005 0.087 Uiso 1 1 calc R U . . .
C23 C 0.6345(4) 0.8597(4) 0.7259(3) 0.0802(16) Uani 1 1 d . . . . .
H23 H 0.621004 0.927143 0.712329 0.096 Uiso 1 1 calc R U . . .
C17 C 0.4623(4) 0.1977(4) 0.6328(3) 0.0799(17) Uani 1 1 d . . . . .
H17 H 0.472500 0.251816 0.666422 0.096 Uiso 1 1 calc R U . . .
C35 C 0.1837(4) 0.9954(6) 0.5422(4) 0.0944(19) Uani 1 1 d . . . . .
H35 H 0.214863 0.938534 0.565857 0.113 Uiso 1 1 calc R U . . .
C18 C 0.4388(4) 0.1047(5) 0.6513(3) 0.0874(19) Uani 1 1 d . . . . .
H18 H 0.433677 0.096743 0.697615 0.105 Uiso 1 1 calc R U . . .
C4 C 0.0019(4) 0.8677(5) 0.3909(4) 0.098(2) Uani 1 1 d . . . . .
H4 H -0.037001 0.920333 0.378281 0.118 Uiso 1 1 calc R U . . .
C24 C 0.7068(4) 0.8352(4) 0.7853(4) 0.0853(17) Uani 1 1 d . . . . .
H24 H 0.745289 0.885416 0.810868 0.102 Uiso 1 1 calc R U . . .
C25 C 0.7228(4) 0.7348(4) 0.8076(3) 0.0773(15) Uani 1 1 d . . . . .
H25 H 0.771311 0.717065 0.849097 0.093 Uiso 1 1 calc R U . . .
C39 C 0.1152(4) 0.7195(5) 0.4265(4) 0.0942(10) Uani 1 1 d . . . . .
H39 H 0.154748 0.667850 0.437627 0.113 Uiso 1 1 calc R U . . .
C32 C 0.0904(5) 1.1551(6) 0.4741(4) 0.103(2) Uani 1 1 d . . . . .
H32 H 0.057728 1.211208 0.451078 0.124 Uiso 1 1 calc R U . . .
C34 C 0.2091(5) 1.0893(8) 0.5729(4) 0.115(2) Uani 1 1 d . . . . .
H34 H 0.257877 1.097342 0.616419 0.138 Uiso 1 1 calc R U . . .
C33 C 0.1613(5) 1.1710(7) 0.5379(5) 0.118(3) Uani 1 1 d . . . . .
H33 H 0.176621 1.236014 0.557141 0.141 Uiso 1 1 calc R U . . .
C41 C -0.0217(5) 0.7735(6) 0.3599(5) 0.120(3) Uani 1 1 d . . . . .
H41 H -0.076946 0.761559 0.326630 0.144 Uiso 1 1 calc R U . . .
C40 C 0.0354(6) 0.6981(6) 0.3778(6) 0.126(3) Uani 1 1 d . . . . .
H40 H 0.020657 0.633476 0.357447 0.152 Uiso 1 1 calc R U . . .

loop_
_atom_site_aniso_label
_atom_site_aniso_U_11
_atom_site_aniso_U_22
_atom_site_aniso_U_33
_atom_site_aniso_U_23
_atom_site_aniso_U_13
_atom_site_aniso_U_12
Dy1 0.03494(10) 0.03814(11) 0.04222(12) 0.00103(8) 0.01628(8) -0.00081(7)
O1 0.0549(16) 0.0478(17) 0.069(2) 0.0106(15) 0.0359(16) 0.0079(13)
O2 0.0499(16) 0.0488(16) 0.0590(19) 0.0129(14) 0.0291(15) 0.0101(13)
O6 0.0619(17) 0.0435(16) 0.0536(18) 0.0034(13) 0.0290(15) -0.0030(13)
O4 0.0431(15) 0.068(2) 0.065(2) 0.0005(16) 0.0278(15) 0.0021(13)
O5 0.0589(17) 0.0447(16) 0.0566(19) -0.0109(14) 0.0204(15) -0.0010(13)
O3 0.0403(15) 0.071(2) 0.063(2) 0.0013(17) 0.0090(15) -0.0123(15)
O7 0.0550(18) 0.067(2) 0.110(3) -0.0032(19) 0.052(2) 0.0044(15)
N2 0.0452(19) 0.056(2) 0.050(2) 0.0017(18) 0.0163(17) -0.0011(16)
O11 0.074(2) 0.069(2) 0.072(2) -0.0158(19) 0.020(2) 0.0161(18)
N1 0.055(2) 0.048(2) 0.050(2) -0.0080(16) 0.0242(18) -0.0010(16)
O9 0.118(3) 0.064(2) 0.080(3) 0.0173(19) 0.034(3) -0.025(2)
C2 0.046(2) 0.048(2) 0.047(2) 0.0014(18) 0.0224(19) 0.0002(17)
C1 0.042(2) 0.047(2) 0.047(2) 0.0006(19) 0.0207(18) 0.0028(17)
O10 0.074(2) 0.069(2) 0.083(3) 0.022(2) 0.018(2) 0.0089(19)
C8 0.0342(19) 0.044(2) 0.058(3) 0.0059(19) 0.016(2) 0.0002(16)
C9 0.0350(18) 0.046(2) 0.055(3) -0.0025(19) 0.0181(18) -0.0011(16)
C5 0.044(2) 0.061(3) 0.056(3) -0.004(2) 0.026(2) 0.0047(19)
C7 0.056(2) 0.050(2) 0.064(3) 0.006(2) 0.031(2) 0.0098(19)
N3 0.081(3) 0.076(3) 0.078(3) 0.005(3) 0.022(3) 0.016(2)
C15 0.044(2) 0.042(2) 0.054(3) 0.0001(19) 0.021(2) 0.0021(17)
C27 0.045(2) 0.064(3) 0.044(2) -0.009(2) 0.0145(19) -0.003(2)
C6 0.055(3) 0.060(3) 0.071(3) 0.003(2) 0.038(2) -0.002(2)
C16 0.057(2) 0.040(2) 0.052(3) 0.0064(19) 0.024(2) 0.0018(18)
N38 0.085(2) 0.074(2) 0.124(3) 0.019(2) 0.041(2) 0.0148(17)
O8 0.045(2) 0.170(4) 0.146(4) 0.010(4) 0.049(3) -0.011(3)
C3 0.056(2) 0.051(3) 0.072(3) 0.007(2) 0.037(2) 0.006(2)
C20 0.073(3) 0.049(3) 0.059(3) -0.002(2) 0.026(3) -0.011(2)
C14 0.044(2) 0.063(3) 0.059(3) -0.002(2) 0.017(2) -0.007(2)
C31 0.062(3) 0.063(3) 0.069(3) 0.005(3) 0.014(3) -0.010(2)
C36 0.073(3) 0.081(4) 0.064(3) 0.018(3) 0.030(3) 0.019(3)
C38 0.061(3) 0.051(3) 0.081(3) 0.006(2) 0.042(3) 0.011(2)
C21 0.077(3) 0.050(3) 0.046(3) 0.002(2) 0.024(2) -0.011(2)
C19 0.075(3) 0.050(3) 0.063(3) 0.013(2) 0.020(3) -0.012(2)
C22 0.078(3) 0.047(3) 0.064(3) -0.006(2) 0.031(3) -0.003(2)
C37 0.085(2) 0.074(2) 0.124(3) 0.019(2) 0.041(2) 0.0148(17)
C30 0.069(3) 0.070(3) 0.074(4) 0.019(3) 0.013(3) 0.002(3)
C29 0.068(3) 0.094(4) 0.054(3) 0.005(3) 0.001(3) 0.011(3)
C28 0.065(3) 0.078(4) 0.057(3) -0.010(3) 0.004(3) 0.001(3)
C10 0.053(3) 0.082(4) 0.066(3) -0.009(3) 0.028(2) -0.013(2)
C12 0.035(2) 0.089(4) 0.097(4) 0.009(3) 0.028(3) -0.003(2)
C26 0.054(2) 0.059(3) 0.047(2) -0.011(2) 0.020(2) -0.005(2)
C11 0.069(3) 0.104(5) 0.090(4) -0.010(3) 0.051(3) -0.007(3)
C13 0.037(2) 0.080(3) 0.084(4) 0.005(3) 0.008(2) -0.017(2)
C23 0.113(5) 0.050(3) 0.081(4) -0.013(3) 0.042(4) -0.012(3)
C17 0.116(5) 0.069(3) 0.061(3) -0.014(3) 0.043(3) -0.038(3)
C35 0.084(4) 0.107(5) 0.079(5) 0.013(4) 0.019(4) 0.018(4)
C18 0.125(5) 0.083(4) 0.058(3) 0.000(3) 0.041(3) -0.042(4)
C4 0.084(4) 0.073(4) 0.117(6) 0.025(4) 0.019(4) 0.008(3)
C24 0.107(5) 0.067(4) 0.084(4) -0.021(3) 0.040(4) -0.029(3)
C25 0.076(3) 0.078(4) 0.066(3) -0.018(3) 0.016(3) -0.019(3)
C39 0.085(2) 0.074(2) 0.124(3) 0.019(2) 0.041(2) 0.0148(17)
C32 0.114(5) 0.083(5) 0.097(5) -0.005(4) 0.026(4) 0.018(4)
C34 0.107(6) 0.138(7) 0.081(5) -0.020(5) 0.017(4) 0.000(5)
C33 0.121(6) 0.114(6) 0.101(6) -0.033(5) 0.026(5) -0.005(5)
C41 0.105(5) 0.086(5) 0.140(7) 0.016(5) 0.016(5) -0.015(4)
C40 0.125(7) 0.071(4) 0.174(8) 0.005(5) 0.049(6) -0.002(4)

loop_
_atom_type_symbol
_atom_type_description
_atom_type_scat_dispersion_real
_atom_type_scat_dispersion_imag
_atom_type_scat_source
C C 0.0033 0.0016 'International Tables Vol C Tables 4.2.6.8 and 6.1.1.4'
H H 0.0000 0.0000 'International Tables Vol C Tables 4.2.6.8 and 6.1.1.4'
Dy Dy -0.1892 4.4098 'International Tables Vol C Tables 4.2.6.8 and 6.1.1.4'
N N 0.0061 0.0033 'International Tables Vol C Tables 4.2.6.8 and 6.1.1.4'
O O 0.0106 0.0060 'International Tables Vol C Tables 4.2.6.8 and 6.1.1.4'

loop_
_geom_angle_atom_site_label_1
_geom_angle_atom_site_label_2
_geom_angle_atom_site_label_3
_geom_angle
_geom_angle_site_symmetry_1
_geom_angle_site_symmetry_3
_geom_angle_publ_flag
O1 Dy1 O2 53.36(9) . . ?
O1 Dy1 N2 109.46(11) . . ?
O1 Dy1 N1 72.21(11) . . ?
O2 Dy1 N2 74.32(10) . . ?
O2 Dy1 N1 89.40(11) . . ?
O6 Dy1 O1 78.26(10) 3_666 . ?
O6 Dy1 O2 131.03(10) 3_666 . ?
O6 Dy1 O4 77.69(11) 3_666 3_666 ?
O6 Dy1 N2 137.33(11) 3_666 . ?
O6 Dy1 N1 81.72(11) 3_666 . ?
O4 Dy1 O1 141.88(10) 3_666 . ?
O4 Dy1 O2 145.76(11) 3_666 . ?
O4 Dy1 N2 71.44(11) 3_666 . ?
O4 Dy1 N1 75.42(11) 3_666 . ?
O5 Dy1 O1 134.96(10) . . ?
O5 Dy1 O2 88.69(10) . . ?
O5 Dy1 O6 128.40(10) . 3_666 ?
O5 Dy1 O4 83.05(10) . 3_666 ?
O5 Dy1 O3 74.06(11) . . ?
O5 Dy1 N2 76.48(11) . . ?
O5 Dy1 N1 137.99(11) . . ?
O3 Dy1 O1 77.17(12) . . ?
O3 Dy1 O2 82.20(11) . . ?
O3 Dy1 O6 79.99(11) . 3_666 ?
O3 Dy1 O4 126.41(12) . 3_666 ?
O3 Dy1 N2 142.45(12) . . ?
O3 Dy1 N1 146.88(12) . . ?
N1 Dy1 N2 62.68(12) . . ?
C1 O1 Dy1 93.9(2) . . ?
C1 O2 Dy1 92.6(2) . . ?
C15 O6 Dy1 140.8(3) . 3_666 ?
C8 O4 Dy1 122.0(3) . 3_666 ?
C15 O5 Dy1 139.4(3) . . ?
C8 O3 Dy1 166.8(3) . . ?
C5 O7 H7 109.5 . . ?
C27 N2 Dy1 120.9(3) . . ?
C31 N2 Dy1 121.7(3) . . ?
C31 N2 C27 117.2(4) . . ?
H11A O11 H11B 112.3 . . ?
C22 N1 Dy1 119.6(3) . . ?
C22 N1 C26 118.0(4) . . ?
C26 N1 Dy1 120.9(3) . . ?
C19 O9 H9 109.5 . . ?
C7 C2 C1 121.4(4) . . ?
C7 C2 C3 118.8(4) . . ?
C3 C2 C1 119.7(4) . . ?
O1 C1 O2 119.8(3) . . ?
O1 C1 C2 119.2(4) . . ?
O2 C1 C2 120.9(4) . . ?
H10A O10 H10B 117.9 . . ?
O4 C8 C9 117.0(4) . . ?
O3 C8 O4 123.8(4) . . ?
O3 C8 C9 119.1(4) . . ?
C14 C9 C8 120.6(4) . . ?
C10 C9 C8 121.1(4) . . ?
C10 C9 C14 118.3(4) . . ?
O7 C5 C6 117.7(4) . . ?
O7 C5 C38 122.2(4) . . ?
C6 C5 C38 120.1(4) . . ?
C2 C7 H7A 119.9 . . ?
C6 C7 C2 120.2(4) . . ?
C6 C7 H7A 119.9 . . ?
C32 N3 C36 117.9(6) . . ?
O6 C15 O5 125.6(4) . . ?
O6 C15 C16 117.8(4) . . ?
O5 C15 C16 116.6(4) . . ?
N2 C27 C28 121.4(5) . . ?
N2 C27 C26 116.3(4) . . ?
C28 C27 C26 122.2(4) . . ?
C5 C6 C7 120.4(4) . . ?
C5 C6 H6 119.8 . . ?
C7 C6 H6 119.8 . . ?
C21 C16 C15 121.9(4) . . ?
C21 C16 C17 117.2(4) . . ?
C17 C16 C15 120.8(4) . . ?
C39 N38 C37 116.5(6) . . ?
C12 O8 H8 109.5 . . ?
C2 C3 H3 119.5 . . ?
C38 C3 C2 121.0(4) . . ?
C38 C3 H3 119.5 . . ?
C21 C20 H20 119.9 . . ?
C19 C20 H20 119.9 . . ?
C19 C20 C21 120.3(4) . . ?
C9 C14 H14 119.6 . . ?
C13 C14 C9 120.8(5) . . ?
C13 C14 H14 119.6 . . ?
N2 C31 H31 117.9 . . ?
N2 C31 C30 124.2(5) . . ?
C30 C31 H31 117.9 . . ?
N3 C36 C37 117.3(5) . . ?
N3 C36 C35 120.3(6) . . ?
C35 C36 C37 122.4(6) . . ?
C5 C38 C3 119.4(4) . . ?
C5 C38 H38 120.3 . . ?
C3 C38 H38 120.3 . . ?
C16 C21 C20 122.2(4) . . ?
C16 C21 H21 118.9 . . ?
C20 C21 H21 118.9 . . ?
O9 C19 C18 117.7(5) . . ?
C20 C19 O9 123.2(5) . . ?
C20 C19 C18 118.8(4) . . ?
N1 C22 H22 118.3 . . ?
N1 C22 C23 123.4(5) . . ?
C23 C22 H22 118.3 . . ?
N38 C37 C36 116.5(6) . . ?
N38 C37 C4 121.7(7) . . ?
C4 C37 C36 121.9(6) . . ?
C31 C30 H30 120.8 . . ?
C29 C30 C31 118.4(5) . . ?
C29 C30 H30 120.8 . . ?
C30 C29 H29 120.8 . . ?
C30 C29 C28 118.5(5) . . ?
C28 C29 H29 120.8 . . ?
C27 C28 H28 119.8 . . ?
C29 C28 C27 120.3(5) . . ?
C29 C28 H28 119.8 . . ?
C9 C10 H10 119.7 . . ?
C9 C10 C11 120.6(5) . . ?
C11 C10 H10 119.7 . . ?
O8 C12 C11 117.8(6) . . ?
C13 C12 O8 121.9(5) . . ?
C13 C12 C11 120.2(4) . . ?
N1 C26 C27 115.6(4) . . ?
N1 C26 C25 121.2(5) . . ?
C25 C26 C27 123.2(4) . . ?
C10 C11 H11 120.2 . . ?
C12 C11 C10 119.6(5) . . ?
C12 C11 H11 120.2 . . ?
C14 C13 H13 119.8 . . ?
C12 C13 C14 120.5(5) . . ?
C12 C13 H13 119.8 . . ?
C22 C23 H23 120.6 . . ?
C24 C23 C22 118.7(5) . . ?
C24 C23 H23 120.6 . . ?
C16 C17 H17 119.8 . . ?
C18 C17 C16 120.3(5) . . ?
C18 C17 H17 119.8 . . ?
C36 C35 H35 119.7 . . ?
C34 C35 C36 120.7(7) . . ?
C34 C35 H35 119.7 . . ?
C19 C18 C17 120.9(5) . . ?
C19 C18 H18 119.5 . . ?
C17 C18 H18 119.5 . . ?
C37 C4 H4 120.2 . . ?
C41 C4 C37 119.6(6) . . ?
C41 C4 H4 120.2 . . ?
C23 C24 H24 120.2 . . ?
C23 C24 C25 119.5(5) . . ?
C25 C24 H24 120.2 . . ?
C26 C25 H25 120.5 . . ?
C24 C25 C26 119.0(5) . . ?
C24 C25 H25 120.5 . . ?
N38 C39 H39 117.6 . . ?
N38 C39 C40 124.7(6) . . ?
C40 C39 H39 117.6 . . ?
N3 C32 H32 117.9 . . ?
N3 C32 C33 124.2(7) . . ?
C33 C32 H32 117.9 . . ?
C35 C34 H34 120.8 . . ?
C33 C34 C35 118.4(7) . . ?
C33 C34 H34 120.8 . . ?
C32 C33 H33 120.7 . . ?
C34 C33 C32 118.5(7) . . ?
C34 C33 H33 120.7 . . ?
C4 C41 H41 120.1 . . ?
C40 C41 C4 119.7(7) . . ?
C40 C41 H41 120.1 . . ?
C39 C40 H40 121.1 . . ?
C41 C40 C39 117.8(7) . . ?
C41 C40 H40 121.1 . . ?

loop_
_geom_bond_atom_site_label_1
_geom_bond_atom_site_label_2
_geom_bond_distance
_geom_bond_site_symmetry_2
_geom_bond_publ_flag
Dy1 O1 2.427(3) . ?
Dy1 O2 2.449(3) . ?
Dy1 O6 2.318(3) 3_666 ?
Dy1 O4 2.321(3) 3_666 ?
Dy1 O5 2.299(3) . ?
Dy1 O3 2.305(3) . ?
Dy1 N2 2.581(4) . ?
Dy1 N1 2.552(3) . ?
O1 C1 1.260(5) . ?
O2 C1 1.271(5) . ?
O6 C15 1.251(5) . ?
O4 C8 1.259(5) . ?
O5 C15 1.257(5) . ?
O3 C8 1.245(5) . ?
O7 H7 0.8200 . ?
O7 C5 1.365(5) . ?
N2 C27 1.340(6) . ?
N2 C31 1.329(6) . ?
O11 H11A 0.8497 . ?
O11 H11B 0.8500 . ?
N1 C22 1.339(6) . ?
N1 C26 1.352(6) . ?
O9 H9 0.8200 . ?
O9 C19 1.360(5) . ?
C2 C1 1.486(5) . ?
C2 C7 1.386(6) . ?
C2 C3 1.387(6) . ?
O10 H10A 0.8499 . ?
O10 H10B 0.8506 . ?
C8 C9 1.498(5) . ?
C9 C14 1.387(6) . ?
C9 C10 1.371(7) . ?
C5 C6 1.377(6) . ?
C5 C38 1.378(6) . ?
C7 H7A 0.9300 . ?
C7 C6 1.381(6) . ?
N3 C36 1.345(7) . ?
N3 C32 1.324(8) . ?
C15 C16 1.495(6) . ?
C27 C28 1.378(7) . ?
C27 C26 1.485(6) . ?
C6 H6 0.9300 . ?
C16 C21 1.358(6) . ?
C16 C17 1.398(7) . ?
N38 C37 1.342(7) . ?
N38 C39 1.341(8) . ?
O8 H8 0.8200 . ?
O8 C12 1.371(5) . ?
C3 H3 0.9300 . ?
C3 C38 1.384(6) . ?
C20 H20 0.9300 . ?
C20 C21 1.387(6) . ?
C20 C19 1.357(7) . ?
C14 H14 0.9300 . ?
C14 C13 1.371(6) . ?
C31 H31 0.9300 . ?
C31 C30 1.377(7) . ?
C36 C37 1.478(9) . ?
C36 C35 1.385(9) . ?
C38 H38 0.9300 . ?
C21 H21 0.9300 . ?
C19 C18 1.370(8) . ?
C22 H22 0.9300 . ?
C22 C23 1.370(7) . ?
C37 C4 1.374(9) . ?
C30 H30 0.9300 . ?
C30 C29 1.355(8) . ?
C29 H29 0.9300 . ?
C29 C28 1.375(8) . ?
C28 H28 0.9300 . ?
C10 H10 0.9300 . ?
C10 C11 1.391(7) . ?
C12 C11 1.372(8) . ?
C12 C13 1.349(8) . ?
C26 C25 1.388(6) . ?
C11 H11 0.9300 . ?
C13 H13 0.9300 . ?
C23 H23 0.9300 . ?
C23 C24 1.359(8) . ?
C17 H17 0.9300 . ?
C17 C18 1.383(7) . ?
C35 H35 0.9300 . ?
C35 C34 1.368(11) . ?
C18 H18 0.9300 . ?
C4 H4 0.9300 . ?
C4 C41 1.368(10) . ?
C24 H24 0.9300 . ?
C24 C25 1.385(8) . ?
C25 H25 0.9300 . ?
C39 H39 0.9300 . ?
C39 C40 1.357(10) . ?
C32 H32 0.9300 . ?
C32 C33 1.365(10) . ?
C34 H34 0.9300 . ?
C34 C33 1.362(11) . ?
C33 H33 0.9300 . ?
C41 H41 0.9300 . ?
C41 C40 1.349(10) . ?
C40 H40 0.9300 . ?

loop_
_geom_torsion_atom_site_label_1
_geom_torsion_atom_site_label_2
_geom_torsion_atom_site_label_3
_geom_torsion_atom_site_label_4
_geom_torsion
_geom_torsion_site_symmetry_1
_geom_torsion_site_symmetry_2
_geom_torsion_site_symmetry_3
_geom_torsion_site_symmetry_4
_geom_torsion_publ_flag
Dy1 O1 C1 O2 5.8(4) . . . . ?
Dy1 O1 C1 C2 -172.5(3) . . . . ?
Dy1 O2 C1 O1 -5.7(4) . . . . ?
Dy1 O2 C1 C2 172.5(3) . . . . ?
Dy1 O6 C15 O5 -17.4(7) 3_666 . . . ?
Dy1 O6 C15 C16 162.6(3) 3_666 . . . ?
Dy1 O4 C8 O3 10.4(6) 3_666 . . . ?
Dy1 O4 C8 C9 -169.4(2) 3_666 . . . ?
Dy1 O5 C15 O6 35.6(6) . . . . ?
Dy1 O5 C15 C16 -144.5(3) . . . . ?
Dy1 O3 C8 O4 -20.0(16) . . . . ?
Dy1 O3 C8 C9 159.8(11) . . . . ?
Dy1 N2 C27 C28 -176.2(4) . . . . ?
Dy1 N2 C27 C26 6.6(5) . . . . ?
Dy1 N2 C31 C30 177.1(4) . . . . ?
Dy1 N1 C22 C23 -164.6(4) . . . . ?
Dy1 N1 C26 C27 -20.7(5) . . . . ?
Dy1 N1 C26 C25 161.7(4) . . . . ?
O6 C15 C16 C21 6.1(6) . . . . ?
O6 C15 C16 C17 -168.9(4) . . . . ?
O4 C8 C9 C14 -3.7(6) . . . . ?
O4 C8 C9 C10 176.7(4) . . . . ?
O5 C15 C16 C21 -173.9(4) . . . . ?
O5 C15 C16 C17 11.1(6) . . . . ?
O3 C8 C9 C14 176.5(4) . . . . ?
O3 C8 C9 C10 -3.1(6) . . . . ?
O7 C5 C6 C7 175.2(4) . . . . ?
O7 C5 C38 C3 -174.0(4) . . . . ?
N2 C27 C28 C29 -0.8(8) . . . . ?
N2 C27 C26 N1 8.9(6) . . . . ?
N2 C27 C26 C25 -173.6(4) . . . . ?
N2 C31 C30 C29 -1.0(9) . . . . ?
N1 C22 C23 C24 2.8(8) . . . . ?
N1 C26 C25 C24 2.6(8) . . . . ?
O9 C19 C18 C17 -178.3(6) . . . . ?
C2 C7 C6 C5 -0.1(8) . . . . ?
C2 C3 C38 C5 -2.2(7) . . . . ?
C1 C2 C7 C6 -173.5(4) . . . . ?
C1 C2 C3 C38 174.8(4) . . . . ?
C8 C9 C14 C13 -179.6(4) . . . . ?
C8 C9 C10 C11 178.4(5) . . . . ?
C9 C14 C13 C12 -0.2(8) . . . . ?
C9 C10 C11 C12 2.6(9) . . . . ?
C7 C2 C1 O1 160.2(4) . . . . ?
C7 C2 C1 O2 -18.0(6) . . . . ?
C7 C2 C3 C38 -0.7(7) . . . . ?
N3 C36 C37 N38 160.9(6) . . . . ?
N3 C36 C37 C4 -19.3(9) . . . . ?
N3 C36 C35 C34 -2.1(10) . . . . ?
N3 C32 C33 C34 -0.8(13) . . . . ?
C15 C16 C21 C20 -178.7(4) . . . . ?
C15 C16 C17 C18 179.5(5) . . . . ?
C27 N2 C31 C30 0.7(7) . . . . ?
C27 C26 C25 C24 -174.8(5) . . . . ?
C6 C5 C38 C3 4.0(7) . . . . ?
C16 C17 C18 C19 -0.6(10) . . . . ?
N38 C37 C4 C41 0.4(12) . . . . ?
N38 C39 C40 C41 1.7(13) . . . . ?
O8 C12 C11 C10 -179.4(6) . . . . ?
O8 C12 C13 C14 178.1(5) . . . . ?
C3 C2 C1 O1 -15.1(6) . . . . ?
C3 C2 C1 O2 166.7(4) . . . . ?
C3 C2 C7 C6 1.9(7) . . . . ?
C20 C19 C18 C17 -3.9(10) . . . . ?
C14 C9 C10 C11 -1.3(7) . . . . ?
C31 N2 C27 C28 0.3(7) . . . . ?
C31 N2 C27 C26 -176.9(4) . . . . ?
C31 C30 C29 C28 0.4(9) . . . . ?
C36 N3 C32 C33 0.1(11) . . . . ?
C36 C37 C4 C41 -179.4(7) . . . . ?
C36 C35 C34 C33 1.4(12) . . . . ?
C38 C5 C6 C7 -2.8(8) . . . . ?
C21 C16 C17 C18 4.2(8) . . . . ?
C21 C20 C19 O9 178.6(5) . . . . ?
C21 C20 C19 C18 4.6(8) . . . . ?
C19 C20 C21 C16 -0.8(8) . . . . ?
C22 N1 C26 C27 173.4(4) . . . . ?
C22 N1 C26 C25 -4.2(6) . . . . ?
C22 C23 C24 C25 -4.4(9) . . . . ?
C37 N38 C39 C40 -2.1(11) . . . . ?
C37 C36 C35 C34 178.8(7) . . . . ?
C37 C4 C41 C40 -0.8(13) . . . . ?
C30 C29 C28 C27 0.5(9) . . . . ?
C28 C27 C26 N1 -168.3(4) . . . . ?
C28 C27 C26 C25 9.3(7) . . . . ?
C10 C9 C14 C13 0.1(7) . . . . ?
C26 N1 C22 C23 1.5(7) . . . . ?
C26 C27 C28 C29 176.2(5) . . . . ?
C11 C12 C13 C14 1.5(9) . . . . ?
C13 C12 C11 C10 -2.6(9) . . . . ?
C23 C24 C25 C26 1.8(9) . . . . ?
C17 C16 C21 C20 -3.6(7) . . . . ?
C35 C36 C37 N38 -20.0(9) . . . . ?
C35 C36 C37 C4 159.8(7) . . . . ?
C35 C34 C33 C32 0.0(13) . . . . ?
C4 C41 C40 C39 -0.1(14) . . . . ?
C39 N38 C37 C36 -179.2(6) . . . . ?
C39 N38 C37 C4 1.0(10) . . . . ?
C32 N3 C36 C37 -179.6(6) . . . . ?
C32 N3 C36 C35 1.3(9) . . . . ?
